data_4331648
loop_
_publ_author_name
'Murata, Masaki'
'Habe, Satoru'
'Araki, Shingo'
'Namiki, Kosuke'
'Yamada, Teppei'
'Nakagawa, Norikiyo'
'Nankawa, Takuya'
'Nihei, Masayuki'
'Mizutani, Jun'
'Kurihara, Masato'
'Nishihara, Hiroshi'

_publ_section_title
;
 Synthesis of Heterometal Cluster Complexes by the Reaction of
 Cobaltadichalcogenolato Complexes with Groups 6 and 8 Metal Carbonyls
;
_journal_issue 3
_journal_name_full 'Inorganic Chemistry'
_journal_page_first 1108
_journal_page_last 1116
_journal_paper_doi 10.1021/ic0513282
_journal_volume 45
_journal_year 2006
_chemical_formula_moiety 'C19 H13 Co O2 Se4 W'
_chemical_formula_sum 'C19 H13 Co O2 Se4 W'
_chemical_formula_weight 831.91
_space_group_IT_number 2
_symmetry_cell_setting triclinic
_symmetry_Int_Tables_number 2
_symmetry_space_group_name_Hall '-P 1'
_symmetry_space_group_name_H-M 'P -1'
_audit_creation_date 2004-11-11T13:53:04-00:00
_audit_creation_method 'WinGX routine CIF_UPDATE'
_cell_angle_alpha 66.93(2)
_cell_angle_beta 81.35(3)
_cell_angle_gamma 77.75(3)
_cell_formula_units_Z 2
_cell_length_a 8.079(5)
_cell_length_b 10.432(6)
_cell_length_c 13.196(8)
_cell_measurement_reflns_used 3416
_cell_measurement_temperature 120(5)
_cell_measurement_theta_max 27.4835
_cell_measurement_theta_min 3.1879
_cell_volume 997.1(11)
_computing_structure_refinement 'SHELXL-97 (Sheldrick, 1997)'
_diffrn_detector_area_resol_mean 7.31
_diffrn_measured_fraction_theta_full 0.986
_diffrn_measured_fraction_theta_max 0.986
_diffrn_measurement_device_type 'Rigaku Mercury'
_diffrn_measurement_method \w
_diffrn_radiation_type MoK\a
_diffrn_radiation_wavelength 0.71069
_diffrn_reflns_av_R_equivalents 0.1184
_diffrn_reflns_limit_h_max 10
_diffrn_reflns_limit_h_min -6
_diffrn_reflns_limit_k_max 13
_diffrn_reflns_limit_k_min -11
_diffrn_reflns_limit_l_max 17
_diffrn_reflns_limit_l_min -17
_diffrn_reflns_number 8251
_diffrn_reflns_theta_full 27.48
_diffrn_reflns_theta_max 27.48
_diffrn_reflns_theta_min 3.19
_exptl_absorpt_coefficient_mu 13.908
_exptl_absorpt_correction_type none
_exptl_crystal_colour black
_exptl_crystal_density_diffrn 2.771
_exptl_crystal_density_method 'not measured'
_exptl_crystal_description block
_exptl_crystal_F_000 760
_exptl_crystal_size_max 0.20
_exptl_crystal_size_mid 0.20
_exptl_crystal_size_min 0.20
_refine_diff_density_max 7.918
_refine_diff_density_min -6.384
_refine_ls_extinction_method none
_refine_ls_goodness_of_fit_ref 1.124
_refine_ls_hydrogen_treatment noref
_refine_ls_matrix_type full
_refine_ls_number_parameters 244
_refine_ls_number_reflns 4510
_refine_ls_number_restraints 0
_refine_ls_restrained_S_all 1.124
_refine_ls_R_factor_gt 0.0911
_refine_ls_shift/su_max 0
_refine_ls_structure_factor_coef Fsqd
_refine_ls_weighting_details 'calc w=1/[\s^2^(Fo^2^)+(0.1154P)^2^+67.1658P] where P=(Fo^2^+2Fc^2^)/3'
_refine_ls_weighting_scheme calc
_refine_ls_wR_factor_ref 0.2451
_reflns_number_gt 4112
_reflns_number_total 4510
_reflns_threshold_expression >2sigma(I)
_cod_data_source_file ic0513282sup1.cif
_cod_data_source_block WCoSe
_cod_original_cell_volume 997.1(10)
_cod_database_code 4331648

loop_
_symmetry_equiv_pos_site_id
_symmetry_equiv_pos_as_xyz
1 +X,+Y,+Z
2 -X,-Y,-Z

loop_
_atom_site_label
_atom_site_type_symbol
_atom_site_fract_x
_atom_site_fract_y
_atom_site_fract_z
_atom_site_U_iso_or_equiv
_atom_site_adp_type
_atom_site_occupancy
_atom_site_calc_flag
_atom_site_refinement_flags
C1 C 1.047(2) -0.0412(18) 0.7878(13) 0.014(3) Uani 1 d .
C2 C 1.171(3) -0.150(2) 0.840(2) 0.031(5) Uani 1 d .
H2 H 1.1662 -0.1908 0.9169 0.037 Uiso 1 calc R
C3 C 1.305(3) -0.198(2) 0.7768(18) 0.030(4) Uani 1 d .
H3 H 1.3897 -0.2712 0.8118 0.035 Uiso 1 calc R
C4 C 1.314(2) -0.136(2) 0.6614(18) 0.023(4) Uani 1 d .
H4 H 1.4032 -0.1705 0.6206 0.028 Uiso 1 calc R
C5 C 1.190(2) -0.025(2) 0.6068(17) 0.021(4) Uani 1 d .
H5 H 1.1966 0.0165 0.5301 0.025 Uiso 1 calc R
C6 C 1.054(2) 0.0233(18) 0.6722(14) 0.015(3) Uani 1 d .
C7 C 0.663(2) 0.4882(16) 0.8305(14) 0.012(3) Uani 1 d .
C8 C 0.707(2) 0.5465(18) 0.9002(16) 0.019(4) Uani 1 d .
H8 H 0.6957 0.501 0.9766 0.023 Uiso 1 calc R
C9 C 0.769(3) 0.673(2) 0.853(2) 0.032(5) Uani 1 d .
H9 H 0.796 0.7152 0.8971 0.038 Uiso 1 calc R
C10 C 0.789(3) 0.736(2) 0.7380(18) 0.027(4) Uani 1 d .
H10 H 0.8356 0.8182 0.7053 0.033 Uiso 1 calc R
C11 C 0.739(3) 0.6766(19) 0.6720(16) 0.023(4) Uani 1 d .
H11 H 0.749 0.7213 0.5955 0.027 Uiso 1 calc R
C12 C 0.678(2) 0.5545(18) 0.7188(15) 0.016(3) Uani 1 d .
C13 C 0.141(3) 0.323(2) 0.8507(18) 0.026(4) Uani 1 d .
H13 H 0.129 0.258 0.9224 0.031 Uiso 1 calc R
C14 C 0.155(2) 0.2983(18) 0.7486(14) 0.018(3) Uani 1 d .
H14 H 0.1548 0.2117 0.7438 0.022 Uiso 1 calc R
C15 C 0.168(2) 0.433(2) 0.6535(16) 0.021(4) Uani 1 d .
H15 H 0.1761 0.448 0.5787 0.026 Uiso 1 calc R
C16 C 0.165(3) 0.534(2) 0.7034(16) 0.022(4) Uani 1 d .
H16 H 0.171 0.6289 0.6649 0.027 Uiso 1 calc R
C17 C 0.150(3) 0.467(2) 0.8182(15) 0.022(4) Uani 1 d .
H17 H 0.1474 0.5121 0.867 0.026 Uiso 1 calc R
C18 C 0.498(2) 0.0785(19) 0.8487(15) 0.018(4) Uani 1 d .
C19 C 0.514(2) 0.1994(17) 0.6361(15) 0.018(3) Uani 1 d .
O1 O 0.4049(16) 0.0062(14) 0.8997(12) 0.021(3) Uani 1 d .
O2 O 0.4401(17) 0.1870(14) 0.5758(11) 0.020(3) Uani 1 d .
Co1 Co 0.3694(3) 0.3754(2) 0.75636(18) 0.0118(5) Uani 1 d .
Se3 Se 0.8585(2) 0.01915(17) 0.87511(13) 0.0131(4) Uani 1 d .
Se4 Se 0.8797(2) 0.17393(18) 0.60102(13) 0.0147(4) Uani 1 d .
Se1 Se 0.5570(2) 0.31843(17) 0.89345(13) 0.0126(4) Uani 1 d .
Se2 Se 0.5901(2) 0.47379(16) 0.63179(13) 0.0117(3) Uani 1 d .
W1 W 0.65691(8) 0.20563(6) 0.74627(5) 0.0102(2) Uani 1 d .

loop_
_atom_site_aniso_label
_atom_site_aniso_U_11
_atom_site_aniso_U_22
_atom_site_aniso_U_33
_atom_site_aniso_U_23
_atom_site_aniso_U_13
_atom_site_aniso_U_12
C1 0.020(8) 0.012(7) 0.007(7) 0.000(6) 0.005(6) -0.008(6)
C2 0.036(11) 0.022(10) 0.036(12) -0.009(9) -0.002(9) -0.014(9)
C3 0.046(13) 0.021(9) 0.022(10) -0.009(8) -0.002(9) -0.005(9)
C4 0.021(9) 0.024(9) 0.031(11) -0.015(8) 0.004(8) -0.012(7)
C5 0.021(9) 0.019(9) 0.027(10) -0.009(8) -0.002(7) -0.012(7)
C6 0.025(9) 0.011(7) 0.011(8) -0.003(6) 0.000(6) -0.012(7)
C7 0.017(8) 0.006(7) 0.014(8) -0.003(6) -0.001(6) -0.002(6)
C8 0.033(10) 0.009(7) 0.020(9) -0.002(7) -0.009(7) -0.011(7)
C9 0.025(10) 0.025(10) 0.059(15) -0.029(11) 0.015(10) -0.017(8)
C10 0.027(10) 0.020(9) 0.030(11) 0.001(8) -0.007(8) -0.011(8)
C11 0.034(10) 0.013(8) 0.019(9) -0.005(7) -0.007(8) 0.001(7)
C12 0.017(8) 0.011(7) 0.021(9) -0.010(7) -0.001(7) 0.001(6)
C13 0.023(9) 0.029(10) 0.024(10) -0.001(8) -0.011(8) -0.010(8)
C14 0.033(10) 0.011(8) 0.007(7) 0.004(6) -0.002(7) -0.011(7)
C15 0.022(9) 0.026(10) 0.022(9) -0.012(8) 0.015(7) -0.022(8)
C16 0.031(10) 0.016(8) 0.015(9) 0.001(7) -0.002(7) -0.005(7)
C17 0.035(10) 0.023(9) 0.012(8) -0.004(7) -0.014(7) -0.009(8)
C18 0.025(9) 0.017(8) 0.017(8) -0.009(7) -0.018(7) 0.004(7)
C19 0.024(9) 0.003(7) 0.020(9) 0.005(6) -0.007(7) -0.003(6)
O1 0.019(6) 0.019(6) 0.029(7) -0.010(6) 0.007(5) -0.018(5)
O2 0.027(7) 0.018(6) 0.023(7) -0.010(5) -0.011(5) -0.006(5)
Co1 0.0198(11) 0.0083(10) 0.0063(10) 0.0011(8) -0.0047(8) -0.0052(8)
Se3 0.0211(8) 0.0103(7) 0.0055(7) 0.0008(6) -0.0039(6) -0.0028(6)
Se4 0.0236(9) 0.0120(7) 0.0067(7) -0.0008(6) -0.0020(6) -0.0037(6)
Se1 0.0221(8) 0.0105(7) 0.0061(7) -0.0022(6) -0.0034(6) -0.0044(6)
Se2 0.0211(8) 0.0071(7) 0.0062(7) 0.0005(6) -0.0037(6) -0.0050(6)
W1 0.0194(4) 0.0060(3) 0.0050(3) 0.0002(2) -0.0034(2) -0.0042(2)

loop_
_atom_type_symbol
_atom_type_description
_atom_type_scat_dispersion_real
_atom_type_scat_dispersion_imag
_atom_type_scat_source
C C 0.0033 0.0016 'International Tables Vol C Tables 4.2.6.8 and 6.1.1.4'
H H 0 0 'International Tables Vol C Tables 4.2.6.8 and 6.1.1.4'
O O 0.0106 0.006 'International Tables Vol C Tables 4.2.6.8 and 6.1.1.4'
Co Co 0.3494 0.9721 'International Tables Vol C Tables 4.2.6.8 and 6.1.1.4'
Se Se -0.0929 2.2259 'International Tables Vol C Tables 4.2.6.8 and 6.1.1.4'
W W -0.849 6.8722 'International Tables Vol C Tables 4.2.6.8 and 6.1.1.4'

loop_
_geom_angle_atom_site_label_1
_geom_angle_atom_site_label_2
_geom_angle_atom_site_label_3
_geom_angle
C2 C1 C6 121.2(17)
C2 C1 Se3 118.9(14)
C6 C1 Se3 119.9(13)
C1 C2 C3 119(2)
C1 C2 H2 120.5
C3 C2 H2 120.5
C2 C3 C4 121(2)
C2 C3 H3 119.6
C4 C3 H3 119.6
C5 C4 C3 121.0(19)
C5 C4 H4 119.5
C3 C4 H4 119.5
C4 C5 C6 117.8(18)
C4 C5 H5 121.1
C6 C5 H5 121.1
C1 C6 C5 120.1(17)
C1 C6 Se4 120.5(13)
C5 C6 Se4 119.4(13)
C12 C7 C8 121.3(15)
C12 C7 Se1 118.4(12)
C8 C7 Se1 120.1(12)
C9 C8 C7 118.6(18)
C9 C8 H8 120.7
C7 C8 H8 120.7
C8 C9 C10 119(2)
C8 C9 H9 120.5
C10 C9 H9 120.5
C11 C10 C9 120.5(18)
C11 C10 H10 119.7
C9 C10 H10 119.7
C12 C11 C10 120.0(18)
C12 C11 H11 120
C10 C11 H11 120
C11 C12 C7 120.5(17)
C11 C12 Se2 121.9(14)
C7 C12 Se2 117.4(13)
C17 C13 C14 105.5(17)
C17 C13 Co1 67.7(12)
C14 C13 Co1 69.1(11)
C17 C13 H13 127.2
C14 C13 H13 127.2
Co1 C13 H13 127.4
C13 C14 C15 109.2(16)
C13 C14 Co1 70.4(11)
C15 C14 Co1 70.2(10)
C13 C14 H14 125.4
C15 C14 H14 125.4
Co1 C14 H14 125.6
C16 C15 C14 104.2(16)
C16 C15 Co1 67.8(11)
C14 C15 Co1 68.6(11)
C16 C15 H15 127.9
C14 C15 H15 127.9
Co1 C15 H15 127.2
C17 C16 C15 109.6(17)
C17 C16 Co1 69.5(12)
C15 C16 Co1 71.9(12)
C17 C16 H16 125.2
C15 C16 H16 125.2
Co1 C16 H16 125
C16 C17 C13 111.4(18)
C16 C17 Co1 70.7(12)
C13 C17 Co1 72.8(13)
C16 C17 H17 124.3
C13 C17 H17 124.3
Co1 C17 H17 123.7
O1 C18 W1 174.8(15)
O2 C19 W1 175.4(15)
C17 Co1 C16 39.8(7)
C17 Co1 C14 66.7(7)
C16 Co1 C14 67.4(8)
C17 Co1 C13 39.5(8)
C16 Co1 C13 67.4(8)
C14 Co1 C13 40.5(7)
C17 Co1 C15 67.7(7)
C16 Co1 C15 40.3(8)
C14 Co1 C15 41.2(6)
C13 Co1 C15 69.0(7)
C17 Co1 Se2 131.4(6)
C16 Co1 Se2 101.5(5)
C14 Co1 Se2 136.4(5)
C13 Co1 Se2 168.9(6)
C15 Co1 Se2 102.6(5)
C17 Co1 Se1 102.6(5)
C16 Co1 Se1 132.8(6)
C14 Co1 Se1 134.1(5)
C13 Co1 Se1 102.3(5)
C15 Co1 Se1 170.1(5)
Se2 Co1 Se1 85.38(10)
C17 Co1 W1 161.0(5)
C16 Co1 W1 159.1(5)
C14 Co1 W1 113.9(5)
C13 Co1 W1 128.2(6)
C15 Co1 W1 126.3(5)
Se2 Co1 W1 62.39(8)
Se1 Co1 W1 62.54(8)
C1 Se3 W1 107.9(5)
C6 Se4 W1 107.9(5)
C7 Se1 Co1 98.7(5)
C7 Se1 W1 101.4(5)
Co1 Se1 W1 63.95(8)
C12 Se2 Co1 99.6(5)
C12 Se2 W1 102.3(5)
Co1 Se2 W1 64.09(8)
C18 W1 C19 79.9(7)
C18 W1 Se3 79.1(5)
C19 W1 Se3 131.9(5)
C18 W1 Se4 131.5(5)
C19 W1 Se4 78.9(6)
Se3 W1 Se4 83.63(7)
C18 W1 Se2 128.3(5)
C19 W1 Se2 81.4(5)
Se3 W1 Se2 143.57(6)
Se4 W1 Se2 90.47(7)
C18 W1 Se1 78.0(5)
C19 W1 Se1 126.8(5)
Se3 W1 Se1 89.91(7)
Se4 W1 Se1 147.13(6)
Se2 W1 Se1 75.87(7)
C18 W1 Co1 75.1(5)
C19 W1 Co1 74.2(5)
Se3 W1 Co1 138.59(7)
Se4 W1 Co1 137.41(7)
Se2 W1 Co1 53.52(7)
Se1 W1 Co1 53.51(7)

loop_
_geom_bond_atom_site_label_1
_geom_bond_atom_site_label_2
_geom_bond_distance
C1 C2 1.37(3)
C1 C6 1.40(2)
C1 Se3 1.918(17)
C2 C3 1.39(3)
C2 H2 0.93
C3 C4 1.40(3)
C3 H3 0.93
C4 C5 1.39(3)
C4 H4 0.93
C5 C6 1.43(3)
C5 H5 0.93
C6 Se4 1.906(18)
C7 C12 1.36(2)
C7 C8 1.40(2)
C7 Se1 1.959(16)
C8 C9 1.38(3)
C8 H8 0.93
C9 C10 1.40(3)
C9 H9 0.93
C10 C11 1.39(3)
C10 H10 0.93
C11 C12 1.35(3)
C11 H11 0.93
C12 Se2 1.944(17)
C13 C17 1.40(3)
C13 C14 1.45(3)
C13 Co1 2.11(2)
C13 H13 0.93
C14 C15 1.48(2)
C14 Co1 2.093(18)
C14 H14 0.93
C15 C16 1.44(3)
C15 Co1 2.11(2)
C15 H15 0.93
C16 C17 1.40(3)
C16 Co1 2.06(2)
C16 H16 0.93
C17 Co1 2.04(2)
C17 H17 0.93
C18 O1 1.13(2)
C18 W1 2.01(2)
C19 O2 1.13(2)
C19 W1 2.014(19)
Co1 Se2 2.347(3)
Co1 Se1 2.350(3)
Co1 W1 2.626(3)
Se3 W1 2.495(2)
Se4 W1 2.496(2)
Se1 W1 2.593(2)
Se2 W1 2.587(2)
